data_7036024
loop_
_publ_author_name
'Tacke, Reinhold'
'Kobelt, Claudia'
'Baus, Johannes A.'
'Bertermann, R\"udiger'
'Burschka, Christian'

_publ_section_title
;
 Synthesis, structure and reactivity of a donor-stabilised silylene with a
 bulky bidentate benzamidinato ligand.
;
_journal_issue 33
_journal_name_full 'Dalton transactions (Cambridge, England : 2003)'
_journal_page_first 14959
_journal_page_last 14974
_journal_paper_doi 10.1039/c5dt01581b
_journal_volume 44
_journal_year 2015
_chemical_formula_moiety 'C40 H52 N4 S Si'
_chemical_formula_sum 'C40 H52 N4 S Si'
_chemical_formula_weight 649.00
_chemical_name_systematic
;
 ?
;
_space_group_crystal_system triclinic
_space_group_IT_number 2
_space_group_name_Hall '-P 1'
_space_group_name_H-M_alt 'P -1'
_symmetry_space_group_name_Hall '-P 1'
_symmetry_space_group_name_H-M 'P -1'
_atom_sites_solution_hydrogens geom
_audit_creation_method SHELXL-2013
_audit_update_record
;
2015-04-23 deposited with the CCDC.
2015-06-05 downloaded from the CCDC.
;
_cell_angle_alpha 92.69(3)
_cell_angle_beta 98.34(2)
_cell_angle_gamma 108.06(3)
_cell_formula_units_Z 2
_cell_length_a 9.866(3)
_cell_length_b 12.248(4)
_cell_length_c 16.690(6)
_cell_measurement_reflns_used 6968
_cell_measurement_temperature 100(2)
_cell_measurement_theta_max 28.18
_cell_measurement_theta_min 2.25
_cell_volume 1888.1(11)
_computing_cell_refinement 'Bruker SAINT'
_computing_data_collection 'Bruker APEX2'
_computing_data_reduction 'Bruker SAINT'
_computing_molecular_graphics 'ORTEP & POV-Ray'
_computing_publication_material 'Bruker SHELXTL'
_computing_structure_refinement 'SHELXL-2013 (Sheldrick, 2013)'
_computing_structure_solution 'SHELXS-2013 (Sheldrick, 2013)'
_diffrn_ambient_temperature 100(2)
_diffrn_measured_fraction_theta_full 0.998
_diffrn_measured_fraction_theta_max 0.998
_diffrn_measurement_device_type 'Bruker APEX-II CCD'
_diffrn_measurement_method '\f and \w scans'
_diffrn_radiation_monochromator graphite
_diffrn_radiation_source 'rotating anode'
_diffrn_radiation_type MoK\a
_diffrn_radiation_wavelength 0.71073
_diffrn_reflns_av_R_equivalents 0.0388
_diffrn_reflns_av_unetI/netI 0.0477
_diffrn_reflns_laue_measured_fraction_full 0.998
_diffrn_reflns_laue_measured_fraction_max 0.998
_diffrn_reflns_limit_h_max 12
_diffrn_reflns_limit_h_min -12
_diffrn_reflns_limit_k_max 15
_diffrn_reflns_limit_k_min -15
_diffrn_reflns_limit_l_max 20
_diffrn_reflns_limit_l_min -20
_diffrn_reflns_number 22773
_diffrn_reflns_point_group_measured_fraction_full 0.998
_diffrn_reflns_point_group_measured_fraction_max 0.998
_diffrn_reflns_theta_full 26.000
_diffrn_reflns_theta_max 26.020
_diffrn_reflns_theta_min 2.703
_exptl_absorpt_coefficient_mu 0.150
_exptl_absorpt_correction_T_max 0.7457
_exptl_absorpt_correction_T_min 0.6858
_exptl_absorpt_correction_type multi-scan
_exptl_absorpt_process_details 'Sadabs 2008/1 (Bruker 2008)'
_exptl_crystal_colour colourless
_exptl_crystal_density_diffrn 1.142
_exptl_crystal_description block
_exptl_crystal_F_000 700
_exptl_crystal_size_max 0.522
_exptl_crystal_size_mid 0.341
_exptl_crystal_size_min 0.339
_refine_diff_density_max 0.341
_refine_diff_density_min -0.298
_refine_diff_density_rms 0.045
_refine_ls_extinction_method none
_refine_ls_goodness_of_fit_ref 0.953
_refine_ls_hydrogen_treatment constr
_refine_ls_matrix_type full
_refine_ls_number_parameters 449
_refine_ls_number_reflns 7434
_refine_ls_number_restraints 13
_refine_ls_restrained_S_all 0.954
_refine_ls_R_factor_all 0.0600
_refine_ls_R_factor_gt 0.0412
_refine_ls_shift/su_max 0.000
_refine_ls_shift/su_mean 0.000
_refine_ls_structure_factor_coef Fsqd
_refine_ls_weighting_details 'w=1/[\s^2^(Fo^2^)+(0.0795P)^2^+0.2039P] where P=(Fo^2^+2Fc^2^)/3'
_refine_ls_weighting_scheme calc
_refine_ls_wR_factor_gt 0.1109
_refine_ls_wR_factor_ref 0.1233
_reflns_Friedel_coverage 0.000
_reflns_number_gt 5754
_reflns_number_total 7434
_reflns_threshold_expression 'I > 2\s(I)'
_cod_data_source_file c5dt01581b1.cif
_cod_data_source_block KOB47c
_cod_depositor_comments 'Adding full bibliography for 7036018--7036028.cif.'
_cod_original_cell_volume 1888.0(11)
_cod_database_code 7036024
_shelx_space_group_comment
;
The symmetry employed for this shelxl refinement is uniquely defined
by the following loop, which should always be used as a source of
symmetry information in preference to the above space-group names.
They are only intended as comments.
;
_shelx_estimated_absorpt_t_min 0.926
_shelx_estimated_absorpt_t_max 0.951
_shelxl_version_number 2013-4

loop_
_space_group_symop_operation_xyz
'x, y, z'
'-x, -y, -z'

loop_
_atom_site_label
_atom_site_type_symbol
_atom_site_fract_x
_atom_site_fract_y
_atom_site_fract_z
_atom_site_U_iso_or_equiv
_atom_site_adp_type
_atom_site_occupancy
_atom_site_site_symmetry_order
_atom_site_calc_flag
_atom_site_refinement_flags_posn
_atom_site_refinement_flags_adp
_atom_site_refinement_flags_occupancy
_atom_site_disorder_assembly
_atom_site_disorder_group
N1 N 0.17125(14) 0.73573(11) 0.25178(8) 0.0145(3) Uani 1 1 d . . . . .
N2 N 0.23796(14) 0.93180(11) 0.26391(8) 0.0145(3) Uani 1 1 d . . . . .
C1 C 0.16521(16) 0.83733(13) 0.21914(10) 0.0140(3) Uani 1 1 d . . . . .
C2 C 0.07551(19) 0.82983(14) 0.13754(10) 0.0192(4) Uani 1 1 d . . . . .
C3 C -0.0703(2) 0.76279(15) 0.12188(11) 0.0260(4) Uani 1 1 d . . . . .
H3 H -0.1123 0.7185 0.1625 0.031 Uiso 1 1 calc R U . . .
C4 C -0.1538(2) 0.76073(18) 0.04720(13) 0.0387(5) Uani 1 1 d . . . . .
H4 H -0.2534 0.7163 0.0372 0.046 Uiso 1 1 calc R U . . .
C5 C -0.0931(3) 0.82260(18) -0.01241(12) 0.0409(6) Uani 1 1 d . . . . .
H5 H -0.1507 0.8207 -0.0636 0.049 Uiso 1 1 calc R U . . .
C6 C 0.0519(3) 0.88775(17) 0.00198(12) 0.0395(6) Uani 1 1 d . . . . .
H6 H 0.0941 0.9291 -0.0398 0.047 Uiso 1 1 calc R U . . .
C7 C 0.1359(2) 0.89282(15) 0.07727(11) 0.0274(4) Uani 1 1 d . . . . .
H7 H 0.2347 0.9394 0.0875 0.033 Uiso 1 1 calc R U . . .
C8 C 0.12574(17) 0.62880(13) 0.19888(9) 0.0148(3) Uani 1 1 d . . . . .
C9 C -0.00083(18) 0.53983(14) 0.20775(10) 0.0195(4) Uani 1 1 d . . . . .
C10 C -0.04373(19) 0.43964(14) 0.15433(11) 0.0245(4) Uani 1 1 d . . . . .
H10 H -0.1285 0.3789 0.1596 0.029 Uiso 1 1 calc R U . . .
C11 C 0.0334(2) 0.42643(15) 0.09417(11) 0.0263(4) Uani 1 1 d . . . . .
H11 H 0.0009 0.3581 0.0578 0.032 Uiso 1 1 calc R U . . .
C12 C 0.15834(19) 0.51337(15) 0.08723(11) 0.0241(4) Uani 1 1 d . . . . .
H12 H 0.2118 0.5035 0.0461 0.029 Uiso 1 1 calc R U . . .
C13 C 0.20806(17) 0.61524(14) 0.13900(10) 0.0171(4) Uani 1 1 d . . . . .
C14 C -0.0925(2) 0.54631(16) 0.27272(12) 0.0313(5) Uani 1 1 d . . . . .
H14 H -0.0537 0.6254 0.3023 0.038 Uiso 1 1 calc R U . . .
C15 C -0.2526(2) 0.52310(19) 0.23709(16) 0.0448(6) Uani 1 1 d . . . . .
H15A H -0.2604 0.5768 0.1963 0.067 Uiso 1 1 calc R U . . .
H15B H -0.3050 0.5341 0.2807 0.067 Uiso 1 1 calc R U . . .
H15C H -0.2944 0.4436 0.2115 0.067 Uiso 1 1 calc R U . . .
C16 C -0.0831(2) 0.4586(2) 0.33405(14) 0.0476(6) Uani 1 1 d . . . . .
H16A H -0.1275 0.3802 0.3068 0.071 Uiso 1 1 calc R U . . .
H16B H -0.1345 0.4688 0.3784 0.071 Uiso 1 1 calc R U . . .
H16C H 0.0186 0.4706 0.3562 0.071 Uiso 1 1 calc R U . . .
C17 C 0.34997(18) 0.70559(15) 0.12915(11) 0.0223(4) Uani 1 1 d . . . . .
H17 H 0.3601 0.7782 0.1629 0.027 Uiso 1 1 calc R U . . .
C18 C 0.3551(2) 0.73324(18) 0.04067(12) 0.0330(5) Uani 1 1 d . . . . .
H18A H 0.3586 0.6659 0.0079 0.049 Uiso 1 1 calc R U . . .
H18B H 0.4414 0.7990 0.0387 0.049 Uiso 1 1 calc R U . . .
H18C H 0.2685 0.7525 0.0189 0.049 Uiso 1 1 calc R U . . .
C19 C 0.4792(2) 0.66509(18) 0.16003(12) 0.0322(5) Uani 1 1 d . . . . .
H19A H 0.4700 0.5928 0.1285 0.048 Uiso 1 1 calc R U . . .
H19B H 0.4807 0.6525 0.2177 0.048 Uiso 1 1 calc R U . . .
H19C H 0.5692 0.7242 0.1536 0.048 Uiso 1 1 calc R U . . .
C20 C 0.22784(17) 1.04199(13) 0.24574(9) 0.0142(3) Uani 1 1 d . . . . .
C21 C 0.35103(17) 1.12494(14) 0.22657(9) 0.0163(3) Uani 1 1 d . . . . .
C22 C 0.34703(19) 1.23609(14) 0.21556(10) 0.0205(4) Uani 1 1 d . . . . .
H22 H 0.4296 1.2920 0.2023 0.025 Uiso 1 1 calc R U . . .
C23 C 0.22605(19) 1.26692(15) 0.22343(10) 0.0228(4) Uani 1 1 d . . . . .
H23 H 0.2251 1.3430 0.2156 0.027 Uiso 1 1 calc R U . . .
C24 C 0.10637(19) 1.18528(15) 0.24281(10) 0.0221(4) Uani 1 1 d . . . . .
H24 H 0.0229 1.2063 0.2480 0.027 Uiso 1 1 calc R U . . .
C25 C 0.10430(18) 1.07271(14) 0.25504(10) 0.0189(4) Uani 1 1 d . . . . .
C26 C 0.48962(17) 1.09756(14) 0.22067(10) 0.0194(4) Uani 1 1 d . . . . .
H26 H 0.4680 1.0123 0.2213 0.023 Uiso 1 1 calc R U . . .
C27 C 0.5458(2) 1.13214(17) 0.14152(12) 0.0324(5) Uani 1 1 d . . . . .
H27A H 0.4681 1.0984 0.0951 0.049 Uiso 1 1 calc R U . . .
H27B H 0.6270 1.1037 0.1366 0.049 Uiso 1 1 calc R U . . .
H27C H 0.5782 1.2164 0.1423 0.049 Uiso 1 1 calc R U . . .
C28 C 0.60344(19) 1.15656(16) 0.29535(12) 0.0278(4) Uani 1 1 d . . . . .
H28A H 0.6924 1.1381 0.2920 0.042 Uiso 1 1 calc R U . . .
H28B H 0.5669 1.1290 0.3448 0.042 Uiso 1 1 calc R U . . .
H28C H 0.6239 1.2403 0.2971 0.042 Uiso 1 1 calc R U . . .
C29 C -0.02995(18) 0.99042(15) 0.28085(11) 0.0227(4) Uani 1 1 d . . . . .
H29 H -0.0155 0.9136 0.2858 0.027 Uiso 1 1 calc R U . . .
C30 C -0.16559(19) 0.97466(17) 0.21749(12) 0.0314(5) Uani 1 1 d . . . . .
H30A H -0.1535 0.9421 0.1653 0.047 Uiso 1 1 calc R U . . .
H30B H -0.1799 1.0496 0.2109 0.047 Uiso 1 1 calc R U . . .
H30C H -0.2500 0.9222 0.2358 0.047 Uiso 1 1 calc R U . . .
C31 C -0.0508(2) 1.03556(18) 0.36395(12) 0.0325(5) Uani 1 1 d . . . . .
H31A H -0.0685 1.1096 0.3596 0.049 Uiso 1 1 calc R U . . .
H31B H 0.0365 1.0460 0.4039 0.049 Uiso 1 1 calc R U . . .
H31C H -0.1336 0.9798 0.3814 0.049 Uiso 1 1 calc R U . . .
C34 C 0.58931(19) 0.79975(14) 0.41930(11) 0.0230(4) Uani 1 1 d D . . . .
C35 C 0.57426(19) 0.79625(15) 0.50054(11) 0.0247(4) Uani 1 1 d . . . . .
H35 H 0.5032 0.8233 0.5197 0.030 Uiso 1 1 calc R U . . .
C36 C 0.6622(2) 0.75350(15) 0.55413(11) 0.0283(4) Uani 1 1 d . . . . .
H36 H 0.6498 0.7499 0.6094 0.034 Uiso 1 1 calc R U . . .
C37 C 0.7679(2) 0.71615(16) 0.52714(12) 0.0332(5) Uani 1 1 d . . . . .
H37 H 0.8286 0.6875 0.5639 0.040 Uiso 1 1 calc R U . . .
C38 C 0.7850(3) 0.72052(19) 0.44631(13) 0.0409(5) Uani 1 1 d . . . . .
H38 H 0.8582 0.6958 0.4277 0.049 Uiso 1 1 calc R U . . .
C39 C 0.6950(2) 0.76111(17) 0.39251(12) 0.0344(5) Uani 1 1 d . . . . .
H39 H 0.7057 0.7625 0.3369 0.041 Uiso 1 1 calc R U . . .
S1 S 0.48373(14) 0.86593(11) 0.35255(8) 0.0221(2) Uani 0.823(3) 1 d D . P A 1
C32 C 0.3268(4) 0.5528(4) 0.3552(3) 0.0310(8) Uani 0.823(3) 1 d D . P A 1
H32A H 0.3454 0.5727 0.3007 0.046 Uiso 0.823(3) 1 calc R U P A 1
H32B H 0.2620 0.4731 0.3515 0.046 Uiso 0.823(3) 1 calc R U P A 1
H32C H 0.4183 0.5602 0.3904 0.046 Uiso 0.823(3) 1 calc R U P A 1
C33 C 0.2324(3) 0.6044(2) 0.47113(13) 0.0299(6) Uani 0.823(3) 1 d D . P A 1
H33A H 0.1681 0.5249 0.4692 0.045 Uiso 0.823(3) 1 calc R U P A 1
H33B H 0.1867 0.6576 0.4924 0.045 Uiso 0.823(3) 1 calc R U P A 1
H33C H 0.3242 0.6136 0.5067 0.045 Uiso 0.823(3) 1 calc R U P A 1
N3 N 0.2595(2) 0.63028(17) 0.38892(13) 0.0201(4) Uani 0.823(3) 1 d D . P A 1
Si Si 0.26372(14) 0.75875(10) 0.35275(8) 0.0152(2) Uani 0.823(3) 1 d D . P A 1
N4 N 0.1672(2) 0.81412(16) 0.41349(11) 0.0252(5) Uani 0.823(3) 1 d D . P A 1
C40 C 0.2181(4) 0.9082(3) 0.4567(2) 0.0411(9) Uani 0.823(3) 1 d D . P A 1
H40A H 0.3156 0.9544 0.4577 0.049 Uiso 0.823(3) 1 calc R U P A 1
H40B H 0.1594 0.9337 0.4886 0.049 Uiso 0.823(3) 1 calc R U P A 1
S1B S 0.4988(8) 0.8488(6) 0.3400(4) 0.0221(2) Uani 0.177(3) 1 d D . P A 2
C32B C 0.1512(12) 0.7150(8) 0.4844(7) 0.0310(8) Uani 0.177(3) 1 d D . P A 2
H32D H 0.2182 0.7150 0.5339 0.046 Uiso 0.177(3) 1 calc R U P A 2
H32E H 0.1085 0.6363 0.4576 0.046 Uiso 0.177(3) 1 calc R U P A 2
H32F H 0.0744 0.7434 0.4987 0.046 Uiso 0.177(3) 1 calc R U P A 2
C33B C 0.2669(18) 0.9122(12) 0.4620(12) 0.0299(6) Uani 0.177(3) 1 d D . P A 2
H33D H 0.1777 0.9306 0.4649 0.045 Uiso 0.177(3) 1 calc R U P A 2
H33E H 0.3230 0.9628 0.4264 0.045 Uiso 0.177(3) 1 calc R U P A 2
H33F H 0.3242 0.9238 0.5167 0.045 Uiso 0.177(3) 1 calc R U P A 2
N3B N 0.2301(11) 0.7906(7) 0.4290(5) 0.0201(4) Uani 0.177(3) 1 d D . P A 2
SiB Si 0.2851(8) 0.7416(6) 0.3488(5) 0.0152(2) Uani 0.177(3) 1 d D . P A 2
N4B N 0.2724(13) 0.6011(10) 0.3623(7) 0.0252(5) Uani 0.177(3) 1 d D . P A 2
C40B C 0.358(3) 0.549(2) 0.3542(18) 0.0411(9) Uani 0.177(3) 1 d D . P A 2
H40C H 0.4476 0.5878 0.3380 0.049 Uiso 0.177(3) 1 calc R U P A 2
H40D H 0.3345 0.4704 0.3641 0.049 Uiso 0.177(3) 1 calc R U P A 2

loop_
_atom_site_aniso_label
_atom_site_aniso_U_11
_atom_site_aniso_U_22
_atom_site_aniso_U_33
_atom_site_aniso_U_23
_atom_site_aniso_U_13
_atom_site_aniso_U_12
N1 0.0178(7) 0.0112(7) 0.0125(7) -0.0003(5) 0.0028(5) 0.0016(5)
N2 0.0149(7) 0.0145(7) 0.0145(7) 0.0009(5) 0.0044(5) 0.0044(5)
C1 0.0133(7) 0.0147(8) 0.0144(8) 0.0007(6) 0.0046(6) 0.0043(6)
C2 0.0297(9) 0.0142(8) 0.0152(8) -0.0031(7) 0.0006(7) 0.0115(7)
C3 0.0282(10) 0.0231(10) 0.0257(10) -0.0057(8) -0.0042(8) 0.0117(8)
C4 0.0427(12) 0.0361(12) 0.0363(12) -0.0176(10) -0.0166(10) 0.0244(10)
C5 0.0674(16) 0.0379(12) 0.0229(11) -0.0135(9) -0.0175(10) 0.0382(12)
C6 0.0820(17) 0.0302(11) 0.0166(10) 0.0020(8) 0.0040(10) 0.0349(12)
C7 0.0487(12) 0.0181(9) 0.0184(9) 0.0006(7) 0.0058(9) 0.0151(8)
C8 0.0188(8) 0.0128(8) 0.0128(8) 0.0002(6) -0.0012(6) 0.0067(6)
C9 0.0197(8) 0.0160(8) 0.0210(9) 0.0025(7) -0.0008(7) 0.0051(7)
C10 0.0216(9) 0.0153(9) 0.0319(10) 0.0008(7) -0.0051(8) 0.0038(7)
C11 0.0312(10) 0.0182(9) 0.0283(10) -0.0071(8) -0.0074(8) 0.0132(8)
C12 0.0291(10) 0.0279(10) 0.0192(9) -0.0029(8) -0.0008(8) 0.0174(8)
C13 0.0184(8) 0.0192(9) 0.0149(8) 0.0004(7) -0.0020(7) 0.0102(7)
C14 0.0268(10) 0.0239(10) 0.0354(11) -0.0030(8) 0.0118(9) -0.0053(8)
C15 0.0286(11) 0.0380(12) 0.0692(17) 0.0087(11) 0.0235(11) 0.0054(9)
C16 0.0387(12) 0.0494(14) 0.0344(12) 0.0110(11) 0.0057(10) -0.0157(10)
C17 0.0217(9) 0.0273(10) 0.0186(9) 0.0011(7) 0.0064(7) 0.0077(7)
C18 0.0391(11) 0.0394(12) 0.0240(10) 0.0068(9) 0.0126(9) 0.0138(9)
C19 0.0223(9) 0.0489(13) 0.0282(11) 0.0038(9) 0.0070(8) 0.0143(9)
C20 0.0174(8) 0.0147(8) 0.0103(8) -0.0019(6) -0.0013(6) 0.0069(6)
C21 0.0183(8) 0.0179(8) 0.0118(8) -0.0003(6) -0.0009(7) 0.0065(7)
C22 0.0242(9) 0.0167(9) 0.0169(9) 0.0014(7) -0.0010(7) 0.0032(7)
C23 0.0350(10) 0.0170(9) 0.0159(9) -0.0032(7) -0.0059(8) 0.0129(8)
C24 0.0242(9) 0.0261(10) 0.0187(9) -0.0025(7) -0.0015(7) 0.0150(8)
C25 0.0196(8) 0.0236(9) 0.0131(8) -0.0038(7) -0.0005(7) 0.0087(7)
C26 0.0194(8) 0.0179(9) 0.0222(9) 0.0059(7) 0.0071(7) 0.0056(7)
C27 0.0312(10) 0.0394(12) 0.0337(11) 0.0143(9) 0.0170(9) 0.0148(9)
C28 0.0207(9) 0.0252(10) 0.0354(11) 0.0013(8) 0.0005(8) 0.0063(8)
C29 0.0182(9) 0.0283(10) 0.0217(9) -0.0030(8) 0.0042(7) 0.0081(7)
C30 0.0177(9) 0.0402(12) 0.0351(11) -0.0073(9) 0.0015(8) 0.0103(8)
C31 0.0260(10) 0.0403(12) 0.0295(11) -0.0045(9) 0.0090(8) 0.0071(9)
C34 0.0251(9) 0.0159(9) 0.0205(9) 0.0015(7) -0.0041(7) -0.0005(7)
C35 0.0241(9) 0.0239(9) 0.0222(10) 0.0018(7) -0.0022(8) 0.0049(8)
C36 0.0346(10) 0.0281(10) 0.0173(9) 0.0030(8) -0.0047(8) 0.0072(8)
C37 0.0407(12) 0.0296(11) 0.0296(11) 0.0042(9) -0.0061(9) 0.0169(9)
C38 0.0513(13) 0.0450(13) 0.0379(13) 0.0054(10) 0.0082(10) 0.0310(11)
C39 0.0498(13) 0.0346(11) 0.0216(10) 0.0035(8) 0.0052(9) 0.0176(10)
S1 0.0212(4) 0.0189(5) 0.0209(5) 0.0071(3) -0.0019(3) 0.0008(3)
C32 0.043(2) 0.0186(12) 0.0313(14) 0.0040(10) 0.0155(17) 0.0048(14)
C33 0.0402(14) 0.0271(12) 0.0198(12) 0.0097(9) 0.0047(10) 0.0062(10)
N3 0.0263(10) 0.0169(10) 0.0172(10) 0.0053(8) 0.0052(8) 0.0057(8)
Si 0.0203(5) 0.0124(5) 0.0117(3) 0.0012(3) 0.0025(3) 0.0036(3)
N4 0.0367(12) 0.0285(11) 0.0161(9) 0.0047(8) 0.0101(8) 0.0154(9)
C40 0.068(2) 0.0376(16) 0.0254(15) -0.0011(12) 0.015(2) 0.0260(18)
S1B 0.0212(4) 0.0189(5) 0.0209(5) 0.0071(3) -0.0019(3) 0.0008(3)
C32B 0.043(2) 0.0186(12) 0.0313(14) 0.0040(10) 0.0155(17) 0.0048(14)
C33B 0.0402(14) 0.0271(12) 0.0198(12) 0.0097(9) 0.0047(10) 0.0062(10)
N3B 0.0263(10) 0.0169(10) 0.0172(10) 0.0053(8) 0.0052(8) 0.0057(8)
SiB 0.0203(5) 0.0124(5) 0.0117(3) 0.0012(3) 0.0025(3) 0.0036(3)
N4B 0.0367(12) 0.0285(11) 0.0161(9) 0.0047(8) 0.0101(8) 0.0154(9)
C40B 0.068(2) 0.0376(16) 0.0254(15) -0.0011(12) 0.015(2) 0.0260(18)

loop_
_atom_type_symbol
_atom_type_description
_atom_type_scat_dispersion_real
_atom_type_scat_dispersion_imag
_atom_type_scat_source
C C 0.0033 0.0016 'International Tables Vol C Tables 4.2.6.8 and 6.1.1.4'
H H 0.0000 0.0000 'International Tables Vol C Tables 4.2.6.8 and 6.1.1.4'
N N 0.0061 0.0033 'International Tables Vol C Tables 4.2.6.8 and 6.1.1.4'
Si Si 0.0817 0.0704 'International Tables Vol C Tables 4.2.6.8 and 6.1.1.4'
S S 0.1246 0.1234 'International Tables Vol C Tables 4.2.6.8 and 6.1.1.4'

loop_
_geom_angle_atom_site_label_1
_geom_angle_atom_site_label_2
_geom_angle_atom_site_label_3
_geom_angle
C1 N1 C8 119.49(13)
C1 N1 Si 113.31(11)
C8 N1 Si 126.34(11)
C1 N1 SiB 120.4(2)
C8 N1 SiB 117.3(2)
C1 N2 C20 123.32(13)
N2 C1 N1 115.82(14)
N2 C1 C2 125.05(14)
N1 C1 C2 119.12(13)
C7 C2 C3 119.33(17)
C7 C2 C1 119.92(16)
C3 C2 C1 120.72(16)
C4 C3 C2 120.10(19)
C5 C4 C3 120.3(2)
C4 C5 C6 120.07(19)
C5 C6 C7 120.2(2)
C2 C7 C6 119.98(19)
C13 C8 C9 120.79(14)
C13 C8 N1 119.63(14)
C9 C8 N1 119.58(14)
C10 C9 C8 118.05(16)
C10 C9 C14 118.06(15)
C8 C9 C14 123.89(15)
C11 C10 C9 121.80(16)
C10 C11 C12 119.43(16)
C11 C12 C13 121.74(17)
C12 C13 C8 118.14(15)
C12 C13 C17 118.52(15)
C8 C13 C17 123.33(14)
C9 C14 C16 110.25(17)
C9 C14 C15 112.79(17)
C16 C14 C15 108.35(16)
C13 C17 C18 112.68(15)
C13 C17 C19 110.55(15)
C18 C17 C19 108.91(15)
C25 C20 C21 119.96(14)
C25 C20 N2 121.42(14)
C21 C20 N2 118.27(14)
C22 C21 C20 119.00(15)
C22 C21 C26 119.21(14)
C20 C21 C26 121.76(14)
C23 C22 C21 121.64(16)
C22 C23 C24 118.91(15)
C23 C24 C25 122.04(16)
C24 C25 C20 118.44(15)
C24 C25 C29 118.24(15)
C20 C25 C29 123.28(15)
C21 C26 C28 109.39(14)
C21 C26 C27 112.05(14)
C28 C26 C27 111.36(15)
C25 C29 C31 110.19(14)
C25 C29 C30 111.21(15)
C31 C29 C30 109.95(15)
C35 C34 C39 118.98(17)
C35 C34 S1B 130.9(3)
C39 C34 S1B 110.1(2)
C35 C34 S1 119.73(14)
C39 C34 S1 121.05(15)
C34 C35 C36 120.52(18)
C37 C36 C35 120.11(18)
C36 C37 C38 119.84(18)
C37 C38 C39 119.93(19)
C38 C39 C34 120.59(19)
C34 S1 Si 103.28(9)
C32 N3 C33 111.1(3)
C32 N3 Si 123.4(2)
C33 N3 Si 122.61(17)
N3 Si N4 104.23(11)
N3 Si N1 110.12(11)
N4 Si N1 108.19(10)
N3 Si S1 110.86(9)
N4 Si S1 115.78(10)
N1 Si S1 107.58(9)
C40 N4 Si 124.2(2)
C34 S1B SiB 97.1(4)
C32B N3B C33B 109.2(10)
C32B N3B SiB 123.4(7)
C33B N3B SiB 127.0(9)
N3B SiB N4B 106.0(6)
N3B SiB N1 114.6(5)
N4B SiB N1 105.4(5)
N3B SiB S1B 110.0(5)
N4B SiB S1B 113.8(5)
N1 SiB S1B 107.2(4)
C40B N4B SiB 130.1(18)

loop_
_geom_bond_atom_site_label_1
_geom_bond_atom_site_label_2
_geom_bond_distance
N1 C1 1.396(2)
N1 C8 1.452(2)
N1 Si 1.761(2)
N1 SiB 1.817(8)
N2 C1 1.289(2)
N2 C20 1.427(2)
C1 C2 1.495(2)
C2 C7 1.387(2)
C2 C3 1.397(3)
C3 C4 1.385(3)
C4 C5 1.373(3)
C5 C6 1.384(3)
C6 C7 1.389(3)
C8 C13 1.410(2)
C8 C9 1.412(2)
C9 C10 1.395(2)
C9 C14 1.524(3)
C10 C11 1.377(3)
C11 C12 1.381(3)
C12 C13 1.393(2)
C13 C17 1.528(2)
C14 C16 1.532(3)
C14 C15 1.537(3)
C17 C18 1.535(3)
C17 C19 1.537(3)
C20 C25 1.409(2)
C20 C21 1.410(2)
C21 C22 1.394(2)
C21 C26 1.521(2)
C22 C23 1.380(2)
C23 C24 1.381(3)
C24 C25 1.398(2)
C25 C29 1.528(2)
C26 C28 1.531(3)
C26 C27 1.533(2)
C29 C31 1.534(3)
C29 C30 1.535(2)
C34 C35 1.386(3)
C34 C39 1.390(3)
C34 S1B 1.725(7)
C34 S1 1.804(2)
C35 C36 1.389(3)
C36 C37 1.382(3)
C37 C38 1.385(3)
C38 C39 1.388(3)
S1 Si 2.1610(19)
C32 N3 1.452(4)
C33 N3 1.466(3)
N3 Si 1.702(2)
Si N4 1.735(2)
N4 C40 1.249(4)
S1B SiB 2.141(10)
C32B N3B 1.470(10)
C33B N3B 1.478(13)
N3B SiB 1.668(9)
SiB N4B 1.713(12)
N4B C40B 1.219(16)

loop_
_geom_torsion_atom_site_label_1
_geom_torsion_atom_site_label_2
_geom_torsion_atom_site_label_3
_geom_torsion_atom_site_label_4
_geom_torsion
C20 N2 C1 N1 -170.75(13)
C20 N2 C1 C2 8.2(2)
C8 N1 C1 N2 -163.99(13)
Si N1 C1 N2 6.07(17)
SiB N1 C1 N2 -3.6(3)
C8 N1 C1 C2 17.0(2)
Si N1 C1 C2 -172.96(12)
SiB N1 C1 C2 177.4(3)
N2 C1 C2 C7 53.0(2)
N1 C1 C2 C7 -128.05(16)
N2 C1 C2 C3 -124.92(18)
N1 C1 C2 C3 54.0(2)
C7 C2 C3 C4 -0.8(2)
C1 C2 C3 C4 177.10(15)
C2 C3 C4 C5 1.3(3)
C3 C4 C5 C6 -0.2(3)
C4 C5 C6 C7 -1.4(3)
C3 C2 C7 C6 -0.7(2)
C1 C2 C7 C6 -178.70(15)
C5 C6 C7 C2 1.9(3)
C1 N1 C8 C13 67.84(19)
Si N1 C8 C13 -100.81(16)
SiB N1 C8 C13 -93.1(3)
C1 N1 C8 C9 -111.85(16)
Si N1 C8 C9 79.49(18)
SiB N1 C8 C9 87.2(3)
C13 C8 C9 C10 -1.6(2)
N1 C8 C9 C10 178.13(14)
C13 C8 C9 C14 177.82(16)
N1 C8 C9 C14 -2.5(2)
C8 C9 C10 C11 -0.2(2)
C14 C9 C10 C11 -179.62(16)
C9 C10 C11 C12 1.4(3)
C10 C11 C12 C13 -0.8(3)
C11 C12 C13 C8 -1.0(2)
C11 C12 C13 C17 177.99(15)
C9 C8 C13 C12 2.1(2)
N1 C8 C13 C12 -177.57(14)
C9 C8 C13 C17 -176.77(14)
N1 C8 C13 C17 3.5(2)
C10 C9 C14 C16 66.8(2)
C8 C9 C14 C16 -112.61(19)
C10 C9 C14 C15 -54.5(2)
C8 C9 C14 C15 126.13(18)
C12 C13 C17 C18 49.7(2)
C8 C13 C17 C18 -131.44(17)
C12 C13 C17 C19 -72.4(2)
C8 C13 C17 C19 106.44(18)
C1 N2 C20 C25 72.2(2)
C1 N2 C20 C21 -114.62(17)
C25 C20 C21 C22 -1.2(2)
N2 C20 C21 C22 -174.52(14)
C25 C20 C21 C26 176.48(14)
N2 C20 C21 C26 3.2(2)
C20 C21 C22 C23 0.4(2)
C26 C21 C22 C23 -177.40(15)
C21 C22 C23 C24 0.1(2)
C22 C23 C24 C25 0.3(3)
C23 C24 C25 C20 -1.1(2)
C23 C24 C25 C29 176.70(15)
C21 C20 C25 C24 1.6(2)
N2 C20 C25 C24 174.66(14)
C21 C20 C25 C29 -176.12(15)
N2 C20 C25 C29 -3.1(2)
C22 C21 C26 C28 71.60(19)
C20 C21 C26 C28 -106.12(17)
C22 C21 C26 C27 -52.4(2)
C20 C21 C26 C27 129.89(17)
C24 C25 C29 C31 -62.6(2)
C20 C25 C29 C31 115.08(18)
C24 C25 C29 C30 59.5(2)
C20 C25 C29 C30 -122.73(17)
C39 C34 C35 C36 -0.8(3)
S1B C34 C35 C36 -179.1(4)
S1 C34 C35 C36 -175.16(14)
C34 C35 C36 C37 1.3(3)
C35 C36 C37 C38 -0.6(3)
C36 C37 C38 C39 -0.7(3)
C37 C38 C39 C34 1.3(3)
C35 C34 C39 C38 -0.5(3)
S1B C34 C39 C38 178.1(3)
S1 C34 C39 C38 173.79(17)
C35 C34 S1 Si -63.10(15)
C39 C34 S1 Si 122.62(15)
S1B C34 S1 Si 102.0(14)
C32 N3 Si N4 179.5(3)
C33 N3 Si N4 -21.6(2)
C32 N3 Si N1 63.6(3)
C33 N3 Si N1 -137.43(17)
C32 N3 Si S1 -55.3(3)
C33 N3 Si S1 103.63(18)
C1 N1 Si N3 177.54(12)
C8 N1 Si N3 -13.21(17)
SiB N1 Si N3 -51.1(14)
C1 N1 Si N4 64.22(14)
C8 N1 Si N4 -126.53(14)
SiB N1 Si N4 -164.4(15)
C1 N1 Si S1 -61.54(12)
C8 N1 Si S1 107.71(13)
SiB N1 Si S1 69.9(14)
N3 Si N4 C40 120.5(3)
N1 Si N4 C40 -122.3(3)
S1 Si N4 C40 -1.5(3)
C35 C34 S1B SiB -56.7(4)
C39 C34 S1B SiB 124.8(3)
S1 C34 S1B SiB -73.9(14)
C32B N3B SiB N4B -14.8(12)
C33B N3B SiB N4B 156.7(12)
C32B N3B SiB N1 100.9(10)
C33B N3B SiB N1 -87.6(13)
C32B N3B SiB S1B -138.2(9)
C33B N3B SiB S1B 33.3(13)
C1 N1 SiB N3B 68.6(5)
C8 N1 SiB N3B -130.6(4)
Si N1 SiB N3B 15.6(11)
C1 N1 SiB N4B -175.3(5)
C8 N1 SiB N4B -14.5(6)
Si N1 SiB N4B 131.7(17)
C1 N1 SiB S1B -53.8(3)
C8 N1 SiB S1B 107.0(3)
Si N1 SiB S1B -106.8(15)
N3B SiB N4B C40B -135(2)
N1 SiB N4B C40B 103(2)
S1B SiB N4B C40B -14(2)
